data_4306581
loop_
_publ_author_name
'Vladimiros A. Nikolakis'
'John T. Tsalavoutis'
'Marios Stylianou'
'Evgenios Evgeniou'
'Tamas Jakusch'
'Artem Melman'
'Michael P. Sigalas'
'Tamas Kiss'
'Anastasios D. Keramidas'
'Themistoklis A. Kabanos'

_publ_section_title
;
Vanadium(V) Compounds with the Bis-(hydroxylamino)-1,3,5-triazine Ligand,
H2bihyat: Synthetic, Structural, and Physical Studies of [V2VO3(bihyat)2]
and of the Enhanced Hydrolytic Stability Species cis-[VVO2(bihyat)]-
;
_journal_name_full 'Inorganic Chemistry'
_journal_page_first 11698
_journal_page_last 11710
_journal_paper_doi 10.1021/ic801411x
_journal_volume 47
_journal_year 2008
_chemical_formula_sum 'C66 H76 N12 O14 P2 V2'
_chemical_formula_weight 1425.36
_chemical_name_systematic
;
 ?
;
_space_group_IT_number 2
_symmetry_cell_setting triclinic
_symmetry_space_group_name_Hall '-P 1'
_symmetry_space_group_name_H-M 'P -1'
_atom_sites_solution_hydrogens geom
_atom_sites_solution_primary direct
_atom_sites_solution_secondary difmap
_audit_creation_method SHELXL-97
_cell_angle_alpha 76.311(5)
_cell_angle_beta 67.911(7)
_cell_angle_gamma 67.791(9)
_cell_formula_units_Z 2
_cell_length_a 13.1164(16)
_cell_length_b 16.8622(11)
_cell_length_c 16.9807(8)
_cell_measurement_temperature 100
_cell_measurement_theta_max 30.4248
_cell_measurement_theta_min 3.2903
_cell_volume 3202.2(5)
_computing_cell_refinement
;
'Mon Jun 23 19:36:08 2008'
;
_computing_data_collection
;
'Mon Jun 23 19:36:08 2008'
;
_computing_data_reduction
;
'Mon Jun 23 19:36:08 2008'
;
_computing_structure_refinement 'SHELXL-97 (Sheldrick, 1997)'
_diffrn_ambient_temperature 100
_diffrn_detector_area_resol_mean 16.0288
_diffrn_measured_fraction_theta_full 0.903
_diffrn_measured_fraction_theta_max 0.903
_diffrn_radiation_monochromator graphite
_diffrn_radiation_source 'fine-focus sealed tube'
_diffrn_radiation_type MoK\a
_diffrn_radiation_wavelength 0.71073
_diffrn_reflns_av_R_equivalents 0.0330
_diffrn_reflns_av_sigmaI/netI 0.0624
_diffrn_reflns_limit_h_max 18
_diffrn_reflns_limit_h_min -18
_diffrn_reflns_limit_k_max 23
_diffrn_reflns_limit_k_min -24
_diffrn_reflns_limit_l_max 23
_diffrn_reflns_limit_l_min -24
_diffrn_reflns_number 50279
_diffrn_reflns_theta_full 30.55
_diffrn_reflns_theta_max 30.55
_diffrn_reflns_theta_min 3.31
_exptl_absorpt_coefficient_mu 0.420
_exptl_absorpt_correction_T_max 0.919
_exptl_absorpt_correction_T_min 0.889
_exptl_absorpt_correction_type analytical
_exptl_absorpt_process_details
;
'Mon Jun 23 19:36:08 2008'
;
_exptl_crystal_colour yellow
_exptl_crystal_density_diffrn 1.478
_exptl_crystal_density_method 'not measured'
_exptl_crystal_description plate
_exptl_crystal_F_000 1488
_exptl_crystal_size_max 0.4220
_exptl_crystal_size_mid 0.3592
_exptl_crystal_size_min 0.2845
_refine_diff_density_max 0.937
_refine_diff_density_min -0.834
_refine_diff_density_rms 0.098
_refine_ls_extinction_method none
_refine_ls_goodness_of_fit_ref 1.145
_refine_ls_hydrogen_treatment mixed
_refine_ls_matrix_type full
_refine_ls_number_parameters 930
_refine_ls_number_reflns 17719
_refine_ls_number_restraints 0
_refine_ls_restrained_S_all 1.145
_refine_ls_R_factor_all 0.1048
_refine_ls_R_factor_gt 0.0725
_refine_ls_shift/su_max 0.008
_refine_ls_shift/su_mean 0.000
_refine_ls_structure_factor_coef Fsqd
_refine_ls_weighting_details 'calc w=1/[\s^2^(Fo^2^)+(0.1562P)^2^+0.0000P] where P=(Fo^2^+2Fc^2^)/3'
_refine_ls_weighting_scheme calc
_refine_ls_wR_factor_gt 0.2326
_refine_ls_wR_factor_ref 0.2542
_reflns_number_gt 11441
_reflns_number_total 17719
_reflns_threshold_expression >2sigma(I)
_cod_data_source_file ic801411x_si_001_2.cif
_cod_data_source_block Vmonomer
_cod_database_code 4306581

loop_
_symmetry_equiv_pos_as_xyz
'x, y, z'
'-x, -y, -z'

loop_
_atom_site_label
_atom_site_type_symbol
_atom_site_fract_x
_atom_site_fract_y
_atom_site_fract_z
_atom_site_U_iso_or_equiv
_atom_site_adp_type
_atom_site_occupancy
_atom_site_symmetry_multiplicity
_atom_site_calc_flag
_atom_site_refinement_flags
_atom_site_disorder_assembly
_atom_site_disorder_group
O2W O -0.1032(4) 0.4009(2) 0.4943(3) 0.0551(10) Uani 1 1 d . . .
C4 C 0.4179(4) 0.5936(3) 0.1043(3) 0.0313(9) Uani 1 1 d . . .
H4A H 0.4878 0.5453 0.0995 0.047 Uiso 1 1 calc R . .
H4B H 0.4312 0.6440 0.1096 0.047 Uiso 1 1 calc R . .
H4C H 0.3958 0.6032 0.0541 0.047 Uiso 1 1 calc R . .
O1W O 0.3337(5) 0.2408(4) 0.1936(3) 0.0621(14) Uani 1 1 d . . .
C6 C 0.0960(4) 0.8848(3) 0.1410(3) 0.0320(9) Uani 1 1 d . . .
H6A H 0.1706 0.8485 0.1082 0.038 Uiso 1 1 calc R . .
H6B H 0.1091 0.9102 0.1805 0.038 Uiso 1 1 calc R . .
C8 C -0.0981(4) 0.8828(3) 0.2297(3) 0.0319(9) Uani 1 1 d . . .
H8B H -0.1016 0.9081 0.2767 0.038 Uiso 1 1 calc R . .
H8A H -0.1462 0.8456 0.2526 0.038 Uiso 1 1 calc R . .
C9 C -0.1433(4) 0.9531(3) 0.1659(3) 0.0341(10) Uani 1 1 d . . .
H9A H -0.1473 0.9273 0.1221 0.041 Uiso 1 1 calc R . .
H9B H -0.2213 0.9884 0.1946 0.041 Uiso 1 1 calc R . .
C7 C 0.0413(4) 0.9551(3) 0.0817(3) 0.0340(10) Uani 1 1 d . . .
H7B H 0.0897 0.9916 0.0532 0.041 Uiso 1 1 calc R . .
H7A H 0.0364 0.9295 0.0383 0.041 Uiso 1 1 calc R . .
C32' C 1.0168(14) 0.3810(10) -0.1115(11) 0.029(3) Uani 0.68(4) 1 d P . .
C36' C 1.0795(11) 0.2513(8) -0.0161(11) 0.032(3) Uani 0.68(4) 1 d P . .
C33' C 1.1171(10) 0.3488(11) -0.1773(6) 0.043(4) Uani 0.68(4) 1 d P A .
C35' C 1.1779(10) 0.2189(8) -0.0839(12) 0.044(3) Uani 0.68(4) 1 d P A .
C34' C 1.1949(8) 0.2701(12) -0.1661(12) 0.055(5) Uani 0.68(4) 1 d P . .
C32 C 0.994(4) 0.412(3) -0.121(2) 0.041(8) Uani 0.32(4) 1 d P A 2
C36 C 1.071(3) 0.2648(18) -0.0469(19) 0.033(5) Uani 0.32(4) 1 d P A 2
C33 C 1.099(2) 0.3874(17) -0.199(3) 0.062(9) Uani 0.32(4) 1 d P A 2
C35 C 1.1680(17) 0.2451(17) -0.123(2) 0.032(6) Uani 0.32(4) 1 d P A 2
C34 C 1.173(6) 0.302(4) -0.200(2) 0.14(3) Uani 0.32(4) 1 d P A 2
O4W O 0.7182(8) -0.0349(5) -0.0367(5) 0.062(3) Uani 0.65(2) 1 d P . .
O3W O 0.3516(8) 0.1263(6) 0.0564(6) 0.141(3) Uani 1 1 d . . .
O4W' O 0.7741(12) -0.0536(10) -0.0075(8) 0.053(4) Uani 0.35(2) 1 d P . .
H1WA H 0.339(5) 0.204(4) 0.208(4) 0.027(17) Uiso 1 1 d . . .
H1WB H 0.308(5) 0.258(4) 0.229(4) 0.033(19) Uiso 1 1 d . . .
V1 V 0.22383(7) 0.46704(4) 0.31838(5) 0.03132(19) Uani 1 1 d . . .
O1 O 0.3465(3) 0.49050(17) 0.2138(2) 0.0324(7) Uani 1 1 d . . .
N3 N -0.0072(3) 0.7141(2) 0.2827(2) 0.0261(7) Uani 1 1 d . . .
N2 N 0.1797(3) 0.7099(2) 0.1759(2) 0.0258(7) Uani 1 1 d . . .
N1 N 0.1525(3) 0.5852(2) 0.2678(2) 0.0282(7) Uani 1 1 d . . .
O5 O -0.0711(3) 1.00557(18) 0.12695(18) 0.0337(7) Uani 1 1 d . . .
O2 O 0.0532(3) 0.49672(18) 0.3783(2) 0.0351(7) Uani 1 1 d . . .
N6 N 0.0203(3) 0.8328(2) 0.1887(2) 0.0301(8) Uani 1 1 d . . .
C3 C 0.0659(4) 0.7489(2) 0.2177(2) 0.0261(8) Uani 1 1 d . . .
N4 N 0.3270(3) 0.5762(2) 0.1781(2) 0.0295(8) Uani 1 1 d . . .
O3 O 0.2727(3) 0.4666(2) 0.3933(2) 0.0425(8) Uani 1 1 d . . .
N5 N -0.0134(3) 0.5831(2) 0.3665(2) 0.0310(8) Uani 1 1 d . . .
C1 C 0.0421(4) 0.6306(2) 0.3048(2) 0.0257(8) Uani 1 1 d . . .
C2 C 0.2186(4) 0.6274(2) 0.2053(2) 0.0248(8) Uani 1 1 d . . .
O4 O 0.2437(3) 0.3688(2) 0.3044(3) 0.0494(9) Uani 1 1 d . . .
C5 C -0.1298(5) 0.6091(3) 0.4210(3) 0.0386(10) Uani 1 1 d . . .
H5A H -0.1459 0.5609 0.4606 0.058 Uiso 1 1 calc R . .
H5B H -0.1813 0.6300 0.3873 0.058 Uiso 1 1 calc R . .
H5C H -0.1413 0.6542 0.4520 0.058 Uiso 1 1 calc R . .
V2 V 0.50595(7) -0.00630(4) 0.19959(5) 0.0329(2) Uani 1 1 d . . .
N7 N 0.5196(3) -0.1291(2) 0.2433(2) 0.0262(7) Uani 1 1 d . . .
N9 N 0.5528(3) -0.2451(2) 0.3506(2) 0.0237(7) Uani 1 1 d . . .
O10 O 0.5961(3) -0.54771(18) 0.37603(19) 0.0326(7) Uani 1 1 d . . .
C12 C 0.5231(4) -0.2871(2) 0.3081(2) 0.0230(8) Uani 1 1 d . . .
N8 N 0.4959(3) -0.2588(2) 0.2352(2) 0.0258(7) Uani 1 1 d . . .
O7 O 0.4695(3) -0.0509(2) 0.1184(2) 0.0424(8) Uani 1 1 d . . .
C11 C 0.5488(4) -0.1649(2) 0.3146(2) 0.0245(8) Uani 1 1 d . . .
O6 O 0.5708(4) -0.0325(2) 0.2945(2) 0.0441(9) Uani 1 1 d . . .
O8 O 0.6003(3) 0.0358(2) 0.1273(2) 0.0440(8) Uani 1 1 d . . .
C10 C 0.4938(4) -0.1776(2) 0.2063(2) 0.0246(8) Uani 1 1 d . . .
N10 N 0.5699(4) -0.1097(2) 0.3456(2) 0.0363(9) Uani 1 1 d . . .
N11 N 0.4649(3) -0.1337(2) 0.1377(2) 0.0314(8) Uani 1 1 d . . .
C18 C 0.5611(4) -0.5077(3) 0.3028(3) 0.0302(9) Uani 1 1 d . . .
H18A H 0.5255 -0.5424 0.2905 0.036 Uiso 1 1 calc R . .
H18B H 0.6288 -0.5045 0.2540 0.036 Uiso 1 1 calc R . .
N12 N 0.5239(4) -0.3674(2) 0.3429(2) 0.0306(8) Uani 1 1 d . . .
C15 C 0.5632(4) -0.4096(2) 0.4165(3) 0.0294(9) Uani 1 1 d . . .
H15A H 0.4975 -0.4143 0.4665 0.035 Uiso 1 1 calc R . .
H15B H 0.6009 -0.3762 0.4282 0.035 Uiso 1 1 calc R . .
C17 C 0.4756(4) -0.4179(3) 0.3162(3) 0.0324(9) Uani 1 1 d . . .
H17A H 0.4591 -0.3898 0.2634 0.039 Uiso 1 1 calc R . .
H17B H 0.4033 -0.4213 0.3596 0.039 Uiso 1 1 calc R . .
C13 C 0.6145(5) -0.1266(3) 0.4142(3) 0.0350(10) Uani 1 1 d . . .
H13A H 0.6207 -0.0746 0.4229 0.053 Uiso 1 1 calc R . .
H13B H 0.6898 -0.1696 0.4010 0.053 Uiso 1 1 calc R . .
H13C H 0.5630 -0.1470 0.4653 0.053 Uiso 1 1 calc R . .
C16 C 0.6477(4) -0.4983(3) 0.3967(3) 0.0317(9) Uani 1 1 d . . .
H16A H 0.7156 -0.4929 0.3490 0.038 Uiso 1 1 calc R . .
H16B H 0.6729 -0.5279 0.4459 0.038 Uiso 1 1 calc R . .
O9 O 0.3818(4) 0.0674(2) 0.2381(3) 0.0582(11) Uani 1 1 d . . .
C14 C 0.4287(7) -0.1609(4) 0.0823(4) 0.0611(17) Uani 1 1 d . . .
H14A H 0.4142 -0.1152 0.0378 0.092 Uiso 1 1 calc R . .
H14B H 0.3589 -0.1751 0.1143 0.092 Uiso 1 1 calc R . .
H14C H 0.4887 -0.2107 0.0573 0.092 Uiso 1 1 calc R . .
P2 P 0.79311(9) 0.09169(6) 0.45041(6) 0.0205(2) Uani 1 1 d . . .
C61 C 0.8047(3) -0.0201(2) 0.4762(2) 0.0218(7) Uani 1 1 d . . .
C62 C 0.9029(4) -0.0834(2) 0.4369(2) 0.0231(8) Uani 1 1 d . . .
H62 H 0.9641 -0.0687 0.3937 0.028 Uiso 1 1 calc R . .
C49 C 0.9151(4) 0.1055(2) 0.3617(2) 0.0227(8) Uani 1 1 d . . .
C60 C 0.7757(4) 0.0810(2) 0.6201(2) 0.0238(8) Uani 1 1 d . . .
H60 H 0.7708 0.0263 0.6256 0.029 Uiso 1 1 calc R . .
C66 C 0.7122(4) -0.0415(3) 0.5410(2) 0.0265(8) Uani 1 1 d . . .
H66 H 0.6447 0.0014 0.5659 0.032 Uiso 1 1 calc R . .
C59 C 0.7717(4) 0.1120(3) 0.6902(2) 0.0256(8) Uani 1 1 d . . .
H59 H 0.7663 0.0774 0.7422 0.031 Uiso 1 1 calc R . .
C58 C 0.7756(4) 0.1942(3) 0.6830(3) 0.0279(8) Uani 1 1 d . . .
H58 H 0.7694 0.2156 0.7309 0.033 Uiso 1 1 calc R . .
C44 C 0.6383(4) 0.1101(3) 0.3698(2) 0.0267(8) Uani 1 1 d . . .
H44 H 0.6792 0.0528 0.3601 0.032 Uiso 1 1 calc R . .
C43 C 0.6658(4) 0.1496(2) 0.4195(2) 0.0232(8) Uani 1 1 d . . .
C54 C 1.0066(4) 0.1192(3) 0.3738(2) 0.0269(8) Uani 1 1 d . . .
H54 H 1.0054 0.1198 0.4288 0.032 Uiso 1 1 calc R . .
C55 C 0.7870(3) 0.1314(2) 0.5415(2) 0.0213(7) Uani 1 1 d . . .
C47 C 0.5138(4) 0.2794(2) 0.4022(2) 0.0270(8) Uani 1 1 d . . .
H47 H 0.4709 0.3361 0.4135 0.032 Uiso 1 1 calc R . .
C56 C 0.7952(4) 0.2135(2) 0.5347(2) 0.0260(8) Uani 1 1 d . . .
H56 H 0.8051 0.2473 0.4822 0.031 Uiso 1 1 calc R . .
C63 C 0.9098(4) -0.1697(2) 0.4624(3) 0.0294(9) Uani 1 1 d . . .
H63 H 0.9746 -0.2126 0.4345 0.035 Uiso 1 1 calc R . .
C65 C 0.7227(4) -0.1284(3) 0.5678(3) 0.0305(9) Uani 1 1 d . . .
H65 H 0.6631 -0.1438 0.6122 0.037 Uiso 1 1 calc R . .
C48 C 0.6028(4) 0.2342(2) 0.4361(2) 0.0246(8) Uani 1 1 d . . .
H48 H 0.6204 0.2602 0.4698 0.030 Uiso 1 1 calc R . .
C46 C 0.4875(4) 0.2417(3) 0.3513(3) 0.0287(8) Uani 1 1 d . . .
H46 H 0.4282 0.2732 0.3279 0.034 Uiso 1 1 calc R . .
C64 C 0.8221(4) -0.1915(3) 0.5280(3) 0.0330(10) Uani 1 1 d . . .
H64 H 0.8292 -0.2493 0.5461 0.040 Uiso 1 1 calc R . .
C53 C 1.0985(4) 0.1319(3) 0.3045(3) 0.0320(9) Uani 1 1 d . . .
H53 H 1.1574 0.1437 0.3125 0.038 Uiso 1 1 calc R . .
C51 C 1.0142(4) 0.1122(3) 0.2106(3) 0.0331(10) Uani 1 1 d . . .
H51 H 1.0181 0.1090 0.1556 0.040 Uiso 1 1 calc R . .
C50 C 0.9199(4) 0.1021(3) 0.2787(2) 0.0308(9) Uani 1 1 d . . .
H50 H 0.8597 0.0930 0.2697 0.037 Uiso 1 1 calc R . .
C57 C 0.7888(4) 0.2446(3) 0.6054(3) 0.0277(8) Uani 1 1 d . . .
H57 H 0.7933 0.2994 0.6007 0.033 Uiso 1 1 calc R . .
C45 C 0.5498(4) 0.1567(3) 0.3353(3) 0.0283(8) Uani 1 1 d . . .
H45 H 0.5321 0.1311 0.3014 0.034 Uiso 1 1 calc R . .
C52 C 1.1035(4) 0.1271(3) 0.2230(3) 0.0313(9) Uani 1 1 d . . .
H52 H 1.1669 0.1339 0.1764 0.038 Uiso 1 1 calc R . .
P1 P 0.86753(9) 0.37145(6) 0.05250(6) 0.0244(2) Uani 1 1 d . . .
C37 C 0.9106(4) 0.3591(2) 0.1433(3) 0.0267(8) Uani 1 1 d . A .
C30 C 0.7740(4) 0.5449(2) 0.0750(2) 0.0246(8) Uani 1 1 d . . .
H30 H 0.8035 0.5306 0.1204 0.030 Uiso 1 1 calc R A .
C42 C 0.8389(4) 0.3410(3) 0.2250(3) 0.0303(9) Uani 1 1 d . . .
H42 H 0.7715 0.3299 0.2323 0.036 Uiso 1 1 calc R A .
C25 C 0.7905(4) 0.4816(2) 0.0287(2) 0.0246(8) Uani 1 1 d . A .
C31 C 0.9962(4) 0.3353(3) -0.0356(3) 0.0370(11) Uani 1 1 d . A .
C24 C 0.6523(4) 0.3538(2) 0.1143(2) 0.0264(8) Uani 1 1 d . . .
H24 H 0.6269 0.4099 0.1279 0.032 Uiso 1 1 calc R A .
C19 C 0.7685(4) 0.3135(3) 0.0743(3) 0.0267(8) Uani 1 1 d . A .
C26 C 0.7461(4) 0.5036(3) -0.0392(3) 0.0332(9) Uani 1 1 d . . .
H26 H 0.7540 0.4607 -0.0688 0.040 Uiso 1 1 calc R A .
C22 C 0.6111(4) 0.2265(3) 0.1148(3) 0.0301(9) Uani 1 1 d . . .
H22 H 0.5580 0.1974 0.1278 0.036 Uiso 1 1 calc R A .
C23 C 0.5735(4) 0.3096(3) 0.1341(3) 0.0277(8) Uani 1 1 d . A .
H23 H 0.4949 0.3365 0.1606 0.033 Uiso 1 1 calc R . .
C21 C 0.7273(4) 0.1863(3) 0.0761(3) 0.0322(9) Uani 1 1 d . A .
H21 H 0.7525 0.1300 0.0635 0.039 Uiso 1 1 calc R . .
C27 C 0.6909(5) 0.5883(3) -0.0626(3) 0.0404(11) Uani 1 1 d . A .
H27 H 0.6645 0.6031 -0.1095 0.048 Uiso 1 1 calc R . .
C29 C 0.7136(4) 0.6302(3) 0.0541(3) 0.0335(9) Uani 1 1 d . A .
H29 H 0.6992 0.6728 0.0867 0.040 Uiso 1 1 calc R . .
C28 C 0.6749(5) 0.6512(3) -0.0159(3) 0.0428(12) Uani 1 1 d . . .
H28 H 0.6376 0.7085 -0.0318 0.051 Uiso 1 1 calc R A .
C41 C 0.8691(5) 0.3398(3) 0.2951(3) 0.0383(11) Uani 1 1 d . A .
H41 H 0.8207 0.3282 0.3497 0.046 Uiso 1 1 calc R . .
C38 C 1.0118(4) 0.3745(3) 0.1345(3) 0.0378(10) Uani 1 1 d . . .
H38 H 1.0606 0.3865 0.0803 0.045 Uiso 1 1 calc R A .
C20 C 0.8071(4) 0.2290(3) 0.0557(3) 0.0314(9) Uani 1 1 d . . .
H20 H 0.8857 0.2014 0.0299 0.038 Uiso 1 1 calc R A .
C40 C 0.9687(5) 0.3554(3) 0.2862(3) 0.0434(12) Uani 1 1 d . . .
H40 H 0.9876 0.3546 0.3340 0.052 Uiso 1 1 calc R A .
C39 C 1.0399(5) 0.3720(4) 0.2051(4) 0.0529(14) Uani 1 1 d . A .
H39 H 1.1082 0.3818 0.1982 0.064 Uiso 1 1 calc R . .

loop_
_atom_site_aniso_label
_atom_site_aniso_U_11
_atom_site_aniso_U_22
_atom_site_aniso_U_33
_atom_site_aniso_U_23
_atom_site_aniso_U_13
_atom_site_aniso_U_12
O2W 0.084(3) 0.045(2) 0.057(2) 0.0106(16) -0.032(2) -0.042(2)
C4 0.033(2) 0.031(2) 0.032(2) -0.0018(16) -0.0123(18) -0.0118(18)
O1W 0.075(4) 0.049(3) 0.041(3) 0.014(2) -0.009(2) -0.018(3)
C6 0.038(3) 0.0252(18) 0.032(2) 0.0089(15) -0.0169(19) -0.0104(18)
C8 0.041(3) 0.0226(18) 0.0286(19) 0.0009(15) -0.0142(19) -0.0052(18)
C9 0.042(3) 0.0242(19) 0.034(2) -0.0030(16) -0.020(2) 0.0001(18)
C7 0.046(3) 0.0255(19) 0.0262(19) 0.0026(15) -0.0144(19) -0.0074(19)
C32' 0.026(5) 0.045(7) 0.025(5) -0.003(5) -0.013(3) -0.017(5)
C36' 0.028(4) 0.027(4) 0.041(7) -0.007(5) -0.007(5) -0.011(3)
C33' 0.044(7) 0.084(11) 0.018(4) -0.022(5) 0.003(4) -0.040(8)
C35' 0.040(6) 0.041(5) 0.057(8) -0.022(5) -0.005(5) -0.021(4)
C34' 0.014(5) 0.124(11) 0.040(8) -0.067(8) 0.020(4) -0.031(6)
C32 0.05(2) 0.07(2) 0.022(10) -0.007(13) -0.001(10) -0.038(17)
C36 0.035(11) 0.033(10) 0.028(11) -0.002(9) 0.000(9) -0.021(9)
C33 0.058(14) 0.040(12) 0.13(3) -0.004(13) -0.063(17) -0.025(11)
C35 0.007(8) 0.043(12) 0.037(15) -0.032(11) 0.017(9) -0.004(7)
C34 0.23(6) 0.28(6) 0.018(14) -0.01(2) -0.02(2) -0.24(6)
O4W 0.057(6) 0.062(4) 0.050(4) 0.002(3) -0.006(4) -0.017(4)
O3W 0.115(6) 0.141(7) 0.155(7) 0.022(5) -0.042(6) -0.053(5)
O4W' 0.038(7) 0.087(9) 0.049(7) -0.015(6) -0.025(6) -0.020(7)
V1 0.0351(4) 0.0209(3) 0.0440(4) 0.0107(3) -0.0248(3) -0.0117(3)
O1 0.0376(18) 0.0176(12) 0.0432(17) 0.0042(11) -0.0213(14) -0.0064(12)
N3 0.033(2) 0.0231(15) 0.0264(16) 0.0043(12) -0.0163(15) -0.0104(14)
N2 0.034(2) 0.0223(15) 0.0238(15) 0.0027(12) -0.0152(14) -0.0093(14)
N1 0.035(2) 0.0207(15) 0.0336(17) 0.0035(13) -0.0188(16) -0.0095(14)
O5 0.047(2) 0.0211(13) 0.0294(14) 0.0020(11) -0.0191(14) -0.0027(13)
O2 0.0398(19) 0.0220(13) 0.0480(18) 0.0118(12) -0.0244(15) -0.0136(13)
N6 0.036(2) 0.0229(15) 0.0297(17) 0.0059(13) -0.0165(16) -0.0074(15)
C3 0.038(2) 0.0234(17) 0.0215(17) 0.0027(14) -0.0187(17) -0.0085(17)
N4 0.034(2) 0.0216(15) 0.0323(17) 0.0047(13) -0.0145(16) -0.0093(15)
O3 0.040(2) 0.053(2) 0.0442(18) 0.0195(15) -0.0276(16) -0.0260(17)
N5 0.035(2) 0.0222(15) 0.0357(18) 0.0069(13) -0.0185(16) -0.0085(15)
C1 0.033(2) 0.0245(18) 0.0250(18) 0.0018(14) -0.0149(17) -0.0117(17)
C2 0.034(2) 0.0229(17) 0.0237(17) -0.0005(14) -0.0171(16) -0.0086(16)
O4 0.052(2) 0.0223(14) 0.083(3) 0.0083(16) -0.036(2) -0.0148(15)
C5 0.042(3) 0.030(2) 0.041(2) 0.0117(18) -0.015(2) -0.016(2)
V2 0.0366(5) 0.0208(3) 0.0344(4) 0.0024(3) -0.0048(3) -0.0117(3)
N7 0.0266(19) 0.0252(15) 0.0253(15) 0.0003(12) -0.0050(14) -0.0118(14)
N9 0.0281(18) 0.0232(15) 0.0228(14) 0.0007(12) -0.0093(14) -0.0123(14)
O10 0.0399(19) 0.0231(13) 0.0374(16) 0.0054(11) -0.0141(14) -0.0164(13)
C12 0.025(2) 0.0175(16) 0.0265(18) -0.0024(13) -0.0085(15) -0.0065(15)
N8 0.0277(19) 0.0237(15) 0.0288(16) -0.0012(12) -0.0132(14) -0.0082(14)
O7 0.056(2) 0.0314(16) 0.0398(17) 0.0153(13) -0.0216(17) -0.0185(16)
C11 0.029(2) 0.0253(17) 0.0197(16) -0.0041(13) -0.0021(15) -0.0138(16)
O6 0.070(3) 0.0336(16) 0.0387(17) 0.0066(13) -0.0158(17) -0.0357(18)
O8 0.050(2) 0.0465(19) 0.0394(17) 0.0145(14) -0.0136(16) -0.0324(18)
C10 0.022(2) 0.0246(17) 0.0231(17) -0.0012(14) -0.0061(15) -0.0047(15)
N10 0.062(3) 0.0291(17) 0.0290(17) 0.0026(14) -0.0148(18) -0.0296(19)
N11 0.033(2) 0.0290(17) 0.0331(18) 0.0081(14) -0.0167(16) -0.0123(15)
C18 0.038(3) 0.0283(19) 0.0270(19) -0.0036(15) -0.0060(18) -0.0180(18)
N12 0.047(2) 0.0219(15) 0.0337(18) 0.0036(13) -0.0236(17) -0.0154(16)
C15 0.041(3) 0.0241(18) 0.0276(19) 0.0028(15) -0.0172(18) -0.0124(18)
C17 0.043(3) 0.0247(19) 0.040(2) 0.0015(16) -0.022(2) -0.0166(18)
C13 0.047(3) 0.041(2) 0.027(2) -0.0020(17) -0.0094(19) -0.028(2)
C16 0.037(3) 0.0260(19) 0.034(2) 0.0029(16) -0.0140(19) -0.0122(18)
O9 0.048(2) 0.0408(19) 0.070(3) -0.0113(18) -0.005(2) -0.0068(18)
C14 0.093(5) 0.054(3) 0.060(3) 0.015(3) -0.058(4) -0.028(3)
P2 0.0234(5) 0.0203(4) 0.0191(4) -0.0001(3) -0.0071(4) -0.0091(4)
C61 0.024(2) 0.0236(17) 0.0208(16) 0.0006(13) -0.0084(15) -0.0121(15)
C62 0.023(2) 0.0253(17) 0.0250(17) 0.0000(14) -0.0121(15) -0.0098(15)
C49 0.025(2) 0.0180(16) 0.0220(17) 0.0013(13) -0.0080(15) -0.0055(15)
C60 0.024(2) 0.0209(16) 0.0255(18) 0.0005(13) -0.0067(15) -0.0092(15)
C66 0.029(2) 0.0282(19) 0.0261(18) -0.0018(15) -0.0078(16) -0.0145(17)
C59 0.024(2) 0.0308(19) 0.0232(17) -0.0004(14) -0.0111(16) -0.0080(16)
C58 0.021(2) 0.034(2) 0.0301(19) -0.0097(16) -0.0092(16) -0.0060(17)
C44 0.031(2) 0.0253(18) 0.0248(18) -0.0019(14) -0.0081(16) -0.0119(17)
C43 0.023(2) 0.0251(17) 0.0214(16) 0.0044(13) -0.0086(15) -0.0103(15)
C54 0.023(2) 0.0312(19) 0.0241(18) 0.0018(15) -0.0081(16) -0.0081(16)
C55 0.024(2) 0.0240(17) 0.0184(16) -0.0018(13) -0.0077(14) -0.0101(15)
C47 0.032(2) 0.0221(17) 0.0269(18) 0.0047(14) -0.0110(17) -0.0109(16)
C56 0.026(2) 0.0251(18) 0.0258(18) 0.0030(14) -0.0087(16) -0.0101(16)
C63 0.034(2) 0.0213(17) 0.039(2) -0.0033(15) -0.0202(19) -0.0058(17)
C65 0.038(3) 0.0295(19) 0.030(2) 0.0014(16) -0.0124(18) -0.0194(19)
C48 0.029(2) 0.0251(18) 0.0218(17) 0.0003(14) -0.0082(16) -0.0119(16)
C46 0.028(2) 0.0290(19) 0.0296(19) 0.0060(15) -0.0131(17) -0.0111(17)
C64 0.046(3) 0.0240(18) 0.039(2) 0.0038(16) -0.022(2) -0.0164(19)
C53 0.025(2) 0.036(2) 0.034(2) -0.0004(17) -0.0107(18) -0.0091(18)
C51 0.045(3) 0.033(2) 0.0245(19) -0.0035(16) -0.0063(18) -0.020(2)
C50 0.040(3) 0.035(2) 0.0249(18) -0.0008(16) -0.0104(18) -0.022(2)
C57 0.025(2) 0.0230(17) 0.037(2) -0.0042(15) -0.0109(17) -0.0076(16)
C45 0.032(2) 0.0289(19) 0.0295(19) -0.0032(15) -0.0116(17) -0.0138(18)
C52 0.032(2) 0.0265(19) 0.0284(19) 0.0002(15) -0.0003(17) -0.0126(17)
P1 0.0228(5) 0.0234(4) 0.0269(5) -0.0037(4) -0.0050(4) -0.0097(4)
C37 0.023(2) 0.0220(17) 0.034(2) 0.0006(15) -0.0107(17) -0.0062(15)
C30 0.024(2) 0.0262(18) 0.0256(17) 0.0016(14) -0.0100(16) -0.0113(16)
C42 0.030(2) 0.0254(18) 0.032(2) 0.0018(15) -0.0127(18) -0.0058(17)
C25 0.026(2) 0.0254(17) 0.0254(18) 0.0002(14) -0.0104(16) -0.0106(16)
C31 0.027(2) 0.040(2) 0.044(2) -0.023(2) 0.0077(19) -0.019(2)
C24 0.029(2) 0.0237(17) 0.0260(18) -0.0025(14) -0.0080(16) -0.0084(16)
C19 0.026(2) 0.0280(19) 0.0285(19) -0.0014(15) -0.0096(17) -0.0121(17)
C26 0.040(3) 0.043(2) 0.030(2) 0.0021(17) -0.0188(19) -0.023(2)
C22 0.035(2) 0.033(2) 0.0273(19) 0.0065(15) -0.0134(18) -0.0192(19)
C23 0.024(2) 0.0309(19) 0.0278(19) 0.0034(15) -0.0102(16) -0.0099(17)
C21 0.034(2) 0.0220(18) 0.042(2) -0.0037(16) -0.013(2) -0.0097(17)
C27 0.044(3) 0.049(3) 0.040(2) 0.015(2) -0.029(2) -0.023(2)
C29 0.032(2) 0.0259(19) 0.043(2) 0.0010(17) -0.014(2) -0.0123(18)
C28 0.041(3) 0.034(2) 0.054(3) 0.016(2) -0.026(2) -0.014(2)
C41 0.044(3) 0.029(2) 0.036(2) 0.0052(17) -0.019(2) -0.004(2)
C38 0.034(3) 0.040(2) 0.045(3) 0.0155(19) -0.022(2) -0.021(2)
C20 0.030(2) 0.0256(19) 0.038(2) -0.0037(16) -0.0081(19) -0.0109(17)
C40 0.052(3) 0.036(2) 0.048(3) 0.012(2) -0.036(3) -0.011(2)
C39 0.051(3) 0.056(3) 0.068(4) 0.023(3) -0.043(3) -0.028(3)

loop_
_atom_type_symbol
_atom_type_description
_atom_type_scat_dispersion_real
_atom_type_scat_dispersion_imag
_atom_type_scat_source
C C 0.0033 0.0016 'International Tables Vol C Tables 4.2.6.8 and 6.1.1.4'
H H 0.0000 0.0000 'International Tables Vol C Tables 4.2.6.8 and 6.1.1.4'
N N 0.0061 0.0033 'International Tables Vol C Tables 4.2.6.8 and 6.1.1.4'
O O 0.0106 0.0060 'International Tables Vol C Tables 4.2.6.8 and 6.1.1.4'
P P 0.1023 0.0942 'International Tables Vol C Tables 4.2.6.8 and 6.1.1.4'
V V 0.3005 0.5294 'International Tables Vol C Tables 4.2.6.8 and 6.1.1.4'

loop_
_geom_angle_atom_site_label_1
_geom_angle_atom_site_label_2
_geom_angle_atom_site_label_3
_geom_angle
_geom_angle_site_symmetry_1
_geom_angle_site_symmetry_3
_geom_angle_publ_flag
N6 C6 C7 110.1(4) . . ?
N6 C8 C9 109.8(4) . . ?
O5 C9 C8 111.4(4) . . ?
O5 C7 C6 111.1(3) . . ?
C32 C32' C31 129(6) . . ?
C32 C32' C33' 110(6) . . ?
C31 C32' C33' 120.0(10) . . ?
C32 C32' C33 84(6) . . ?
C31 C32' C33 146.8(14) . . ?
C33' C32' C33 26.9(9) . . ?
C32 C32' C36 165(6) . . ?
C31 C32' C36 36.0(8) . . ?
C33' C32' C36 84.4(11) . . ?
C33 C32' C36 111.3(14) . . ?
C36 C36' C35' 70(4) . . ?
C36 C36' C31 53(4) . . ?
C35' C36' C31 116.5(10) . . ?
C36 C36' C35 47(4) . . ?
C35' C36' C35 23.6(8) . . ?
C31 C36' C35 93.4(9) . . ?
C33 C33' C34 126(6) . . ?
C33 C33' C34' 154(4) . . ?
C34 C33' C34' 31(3) . . ?
C33 C33' C32' 84(4) . . ?
C34 C33' C32' 147(3) . . ?
C34' C33' C32' 121.2(12) . . ?
C33 C33' C32 67(4) . . ?
C34 C33' C32 162(3) . . ?
C34' C33' C32 138.2(16) . . ?
C32' C33' C32 17.2(13) . . ?
C33 C33' C35 178(4) . . ?
C34 C33' C35 52(3) . . ?
C34' C33' C35 24.3(7) . . ?
C32' C33' C35 97.2(11) . . ?
C32 C33' C35 114.4(15) . . ?
C35 C35' C36 84(2) . . ?
C35 C35' C36' 107(2) . . ?
C36 C35' C36' 23.3(10) . . ?
C35 C35' C34' 17.9(18) . . ?
C36 C35' C34' 97.7(13) . . ?
C36' C35' C34' 118.8(10) . . ?
C34 C34' C35 136(5) . . ?
C34 C34' C33' 38(4) . . ?
C35 C34' C33' 109.9(18) . . ?
C34 C34' C35' 152(4) . . ?
C35 C34' C35' 16.8(19) . . ?
C33' C34' C35' 120.9(9) . . ?
C34 C34' C33 32(4) . . ?
C35 C34' C33 118.3(18) . . ?
C33' C34' C33 8.5(14) . . ?
C35' C34' C33 129.2(13) . . ?
C32' C32 C33 77(6) . . ?
C32' C32 C33' 52(5) . . ?
C33 C32 C33' 24.3(10) . . ?
C32' C32 C31 37(5) . . ?
C33 C32 C31 114(2) . . ?
C33' C32 C31 89(2) . . ?
C36' C36 C31 107(4) . . ?
C36' C36 C35' 87(5) . . ?
C31 C36 C35' 150(2) . . ?
C36' C36 C35 117(5) . . ?
C31 C36 C35 125(2) . . ?
C35' C36 C35 30.6(12) . . ?
C36' C36 C32' 139(4) . . ?
C31 C36 C32' 39.5(11) . . ?
C35' C36 C32' 114.2(15) . . ?
C35 C36 C32' 86.0(14) . . ?
C33' C33 C34 31(3) . . ?
C33' C33 C32' 69(4) . . ?
C34 C33 C32' 99(2) . . ?
C33' C33 C32 89(4) . . ?
C34 C33 C32 119(3) . . ?
C32' C33 C32 19.8(13) . . ?
C33' C33 C34' 17(3) . . ?
C34 C33 C34' 16.1(11) . . ?
C32' C33 C34' 85.9(16) . . ?
C32 C33 C34' 106(2) . . ?
C35' C35 C34' 145(4) . . ?
C35' C35 C34 165(3) . . ?
C34' C35 C34 21(3) . . ?
C35' C35 C36 65(2) . . ?
C34' C35 C36 137(2) . . ?
C34 C35 C36 121(3) . . ?
C35' C35 C36' 49.4(17) . . ?
C34' C35 C36' 147(2) . . ?
C34 C35 C36' 135(3) . . ?
C36 C35 C36' 16.3(13) . . ?
C35' C35 C33' 149(2) . . ?
C34' C35 C33' 45.8(16) . . ?
C34 C35 C33' 30(3) . . ?
C36 C35 C33' 92.4(14) . . ?
C36' C35 C33' 105.5(10) . . ?
C34' C34 C33' 111(4) . . ?
C34' C34 C33 132(5) . . ?
C33' C34 C33 23(3) . . ?
C34' C34 C35 22(2) . . ?
C33' C34 C35 98(3) . . ?
C33 C34 C35 121(4) . . ?
O3 V1 O4 111.06(19) . . ?
O3 V1 O1 102.12(15) . . ?
O4 V1 O1 97.59(17) . . ?
O3 V1 N1 113.21(16) . . ?
O4 V1 N1 135.72(17) . . ?
O1 V1 N1 74.27(14) . . ?
O3 V1 O2 102.38(16) . . ?
O4 V1 O2 95.83(17) . . ?
O1 V1 O2 145.52(12) . . ?
N1 V1 O2 73.96(14) . . ?
N4 O1 V1 116.2(2) . . ?
C1 N3 C3 112.9(4) . . ?
C2 N2 C3 113.1(4) . . ?
C1 N1 C2 117.3(3) . . ?
C1 N1 V1 120.9(3) . . ?
C2 N1 V1 120.8(3) . . ?
C7 O5 C9 109.6(3) . . ?
N5 O2 V1 116.5(2) . . ?
C3 N6 C8 121.4(4) . . ?
C3 N6 C6 120.3(4) . . ?
C8 N6 C6 113.8(3) . . ?
N3 C3 N2 127.9(3) . . ?
N3 C3 N6 116.3(4) . . ?
N2 C3 N6 115.7(4) . . ?
C2 N4 O1 115.2(3) . . ?
C2 N4 C4 126.9(3) . . ?
O1 N4 C4 116.2(3) . . ?
C1 N5 O2 114.5(4) . . ?
C1 N5 C5 128.0(4) . . ?
O2 N5 C5 117.5(3) . . ?
N5 C1 N1 111.9(3) . . ?
N5 C1 N3 123.5(4) . . ?
N1 C1 N3 124.6(4) . . ?
N4 C2 N2 125.0(4) . . ?
N4 C2 N1 110.8(3) . . ?
N2 C2 N1 124.2(4) . . ?
O8 V2 O9 111.7(2) . . ?
O8 V2 O6 98.23(17) . . ?
O9 V2 O6 100.3(2) . . ?
O8 V2 O7 96.15(16) . . ?
O9 V2 O7 100.9(2) . . ?
O6 V2 O7 147.74(13) . . ?
O8 V2 N7 130.20(17) . . ?
O9 V2 N7 118.09(18) . . ?
O6 V2 N7 74.59(13) . . ?
O7 V2 N7 74.06(13) . . ?
C10 N7 C11 117.3(3) . . ?
C10 N7 V2 121.8(3) . . ?
C11 N7 V2 120.8(3) . . ?
C11 N9 C12 113.0(3) . . ?
C18 O10 C16 111.0(3) . . ?
N12 C12 N8 117.1(3) . . ?
N12 C12 N9 114.9(3) . . ?
N8 C12 N9 128.0(3) . . ?
C10 N8 C12 113.2(3) . . ?
N11 O7 V2 117.5(2) . . ?
N10 C11 N9 124.7(4) . . ?
N10 C11 N7 111.2(3) . . ?
N9 C11 N7 124.1(3) . . ?
N10 O6 V2 116.7(3) . . ?
N11 C10 N8 124.8(4) . . ?
N11 C10 N7 110.8(3) . . ?
N8 C10 N7 124.4(4) . . ?
C11 N10 O6 115.3(3) . . ?
C11 N10 C13 127.4(4) . . ?
O6 N10 C13 115.9(3) . . ?
C10 N11 O7 115.5(4) . . ?
C10 N11 C14 128.5(4) . . ?
O7 N11 C14 116.0(4) . . ?
O10 C18 C17 111.4(3) . . ?
C12 N12 C15 123.0(3) . . ?
C12 N12 C17 123.4(3) . . ?
C15 N12 C17 113.3(3) . . ?
N12 C15 C16 108.5(3) . . ?
N12 C17 C18 109.9(4) . . ?
O10 C16 C15 111.2(4) . . ?
C49 P2 C43 107.42(18) . . ?
C49 P2 C55 109.76(18) . . ?
C43 P2 C55 111.22(18) . . ?
C49 P2 C61 110.28(17) . . ?
C43 P2 C61 109.08(18) . . ?
C55 P2 C61 109.06(17) . . ?
C62 C61 C66 120.7(4) . . ?
C62 C61 P2 121.7(3) . . ?
C66 C61 P2 117.5(3) . . ?
C61 C62 C63 119.4(4) . . ?
C54 C49 C50 119.4(4) . . ?
C54 C49 P2 120.9(3) . . ?
C50 C49 P2 119.7(3) . . ?
C59 C60 C55 120.3(3) . . ?
C65 C66 C61 118.9(4) . . ?
C58 C59 C60 120.1(4) . . ?
C57 C58 C59 120.5(4) . . ?
C45 C44 C43 119.6(4) . . ?
C48 C43 C44 120.4(4) . . ?
C48 C43 P2 121.4(3) . . ?
C44 C43 P2 117.9(3) . . ?
C53 C54 C49 120.0(4) . . ?
C60 C55 C56 118.7(3) . . ?
C60 C55 P2 120.6(3) . . ?
C56 C55 P2 120.6(3) . . ?
C48 C47 C46 120.9(4) . . ?
C57 C56 C55 120.5(4) . . ?
C64 C63 C62 120.4(4) . . ?
C64 C65 C66 119.8(4) . . ?
C47 C48 C43 119.2(4) . . ?
C47 C46 C45 119.9(4) . . ?
C63 C64 C65 120.6(4) . . ?
C54 C53 C52 120.3(4) . . ?
C50 C51 C52 120.7(4) . . ?
C51 C50 C49 119.6(4) . . ?
C58 C57 C56 119.8(4) . . ?
C44 C45 C46 120.0(4) . . ?
C53 C52 C51 120.0(4) . . ?
C37 P1 C25 109.97(18) . . ?
C37 P1 C19 110.55(19) . . ?
C25 P1 C19 105.99(19) . . ?
C37 P1 C31 107.9(2) . . ?
C25 P1 C31 110.2(2) . . ?
C19 P1 C31 112.27(19) . . ?
C42 C37 C38 118.9(4) . . ?
C42 C37 P1 120.4(3) . . ?
C38 C37 P1 120.5(3) . . ?
C25 C30 C29 120.1(4) . . ?
C41 C42 C37 119.3(4) . . ?
C30 C25 C26 119.7(4) . . ?
C30 C25 P1 122.0(3) . . ?
C26 C25 P1 118.3(3) . . ?
C36 C31 C32' 104.5(14) . . ?
C36 C31 C36' 20.9(12) . . ?
C32' C31 C36' 122.5(9) . . ?
C36 C31 C32 118.1(15) . . ?
C32' C31 C32 13.6(18) . . ?
C36' C31 C32 135.8(14) . . ?
C36 C31 P1 131.7(13) . . ?
C32' C31 P1 122.8(8) . . ?
C36' C31 P1 114.7(7) . . ?
C32 C31 P1 109.3(15) . . ?
C19 C24 C23 119.2(4) . . ?
C24 C19 C20 120.5(4) . . ?
C24 C19 P1 117.9(3) . . ?
C20 C19 P1 121.6(3) . . ?
C27 C26 C25 120.4(4) . . ?
C23 C22 C21 120.0(4) . . ?
C22 C23 C24 120.4(4) . . ?
C22 C21 C20 120.7(4) . . ?
C26 C27 C28 119.4(4) . . ?
C28 C29 C30 119.2(4) . . ?
C27 C28 C29 121.0(4) . . ?
C40 C41 C42 121.7(5) . . ?
C39 C38 C37 120.5(5) . . ?
C21 C20 C19 119.2(4) . . ?
C41 C40 C39 118.7(5) . . ?
C38 C39 C40 120.9(5) . . ?

loop_
_geom_bond_atom_site_label_1
_geom_bond_atom_site_label_2
_geom_bond_distance
_geom_bond_site_symmetry_2
_geom_bond_publ_flag
C4 N4 1.431(6) . ?
C6 N6 1.459(6) . ?
C6 C7 1.506(6) . ?
C8 N6 1.443(6) . ?
C8 C9 1.508(6) . ?
C9 O5 1.416(6) . ?
C7 O5 1.414(6) . ?
C32' C32 0.52(4) . ?
C32' C31 1.324(17) . ?
C32' C33' 1.38(2) . ?
C32' C33 1.48(4) . ?
C32' C36 2.02(3) . ?
C36' C36 0.55(2) . ?
C36' C35' 1.391(17) . ?
C36' C31 1.479(15) . ?
C36' C35 1.75(3) . ?
C33' C33 0.67(3) . ?
C33' C34 0.90(7) . ?
C33' C34' 1.36(2) . ?
C33' C32 1.64(4) . ?
C33' C35 1.78(3) . ?
C35' C35 0.73(3) . ?
C35' C36 1.31(3) . ?
C35' C34' 1.444(19) . ?
C34' C34 0.75(6) . ?
C34' C35 0.78(2) . ?
C34' C33 1.98(3) . ?
C32 C33 1.51(6) . ?
C32 C31 1.70(4) . ?
C36 C31 1.22(3) . ?
C36 C35 1.43(3) . ?
C33 C34 1.40(8) . ?
C35 C34 1.42(4) . ?
O4W O4W' 0.953(12) . ?
V1 O3 1.624(3) . ?
V1 O4 1.637(3) . ?
V1 O1 1.974(3) . ?
V1 N1 1.993(3) . ?
V1 O2 1.994(4) . ?
O1 N4 1.394(4) . ?
N3 C1 1.337(5) . ?
N3 C3 1.343(5) . ?
N2 C2 1.331(5) . ?
N2 C3 1.359(6) . ?
N1 C1 1.335(6) . ?
N1 C2 1.342(5) . ?
O2 N5 1.399(4) . ?
N6 C3 1.362(5) . ?
N4 C2 1.322(6) . ?
N5 C1 1.319(5) . ?
N5 C5 1.415(6) . ?
V2 O8 1.629(3) . ?
V2 O9 1.636(4) . ?
V2 O6 1.981(4) . ?
V2 O7 1.988(4) . ?
V2 N7 1.990(3) . ?
N7 C10 1.338(5) . ?
N7 C11 1.344(5) . ?
N9 C11 1.336(5) . ?
N9 C12 1.356(5) . ?
O10 C18 1.418(5) . ?
O10 C16 1.422(5) . ?
C12 N12 1.340(5) . ?
C12 N8 1.344(5) . ?
N8 C10 1.334(5) . ?
O7 N11 1.377(5) . ?
C11 N10 1.326(5) . ?
O6 N10 1.383(5) . ?
C10 N11 1.326(5) . ?
N10 C13 1.418(6) . ?
N11 C14 1.424(6) . ?
C18 C17 1.513(6) . ?
N12 C15 1.456(5) . ?
N12 C17 1.463(5) . ?
C15 C16 1.510(6) . ?
P2 C49 1.786(4) . ?
P2 C43 1.790(4) . ?
P2 C55 1.790(4) . ?
P2 C61 1.792(4) . ?
C61 C62 1.376(5) . ?
C61 C66 1.398(6) . ?
C62 C63 1.395(5) . ?
C49 C54 1.399(6) . ?
C49 C50 1.401(5) . ?
C60 C59 1.385(5) . ?
C60 C55 1.391(5) . ?
C66 C65 1.396(6) . ?
C59 C58 1.381(6) . ?
C58 C57 1.377(6) . ?
C44 C45 1.382(6) . ?
C44 C43 1.401(5) . ?
C43 C48 1.387(5) . ?
C54 C53 1.376(6) . ?
C55 C56 1.404(5) . ?
C47 C48 1.379(6) . ?
C47 C46 1.386(6) . ?
C56 C57 1.383(6) . ?
C63 C64 1.364(7) . ?
C65 C64 1.385(7) . ?
C46 C45 1.388(6) . ?
C53 C52 1.381(6) . ?
C51 C50 1.373(6) . ?
C51 C52 1.382(7) . ?
P1 C37 1.775(4) . ?
P1 C25 1.781(4) . ?
P1 C19 1.791(4) . ?
P1 C31 1.792(4) . ?
C37 C42 1.392(6) . ?
C37 C38 1.395(6) . ?
C30 C25 1.379(5) . ?
C30 C29 1.390(6) . ?
C42 C41 1.382(6) . ?
C25 C26 1.393(5) . ?
C24 C19 1.379(6) . ?
C24 C23 1.393(6) . ?
C19 C20 1.391(6) . ?
C26 C27 1.375(7) . ?
C22 C23 1.374(6) . ?
C22 C21 1.375(7) . ?
C21 C20 1.383(6) . ?
C27 C28 1.378(7) . ?
C29 C28 1.383(7) . ?
C41 C40 1.374(8) . ?
C38 C39 1.368(7) . ?
C40 C39 1.377(8) . ?
